data_7042300
loop_
_publ_author_name
'Nian, Yong'
'Wang, Jiang'
'Moriwaki, Hiroki'
'Soloshonok, Vadim A.'
'Liu, Hong'

_publ_section_title
;
 Analysis of crystallographic structures of Ni(ii) complexes of \a-amino
 acid Schiff bases: elucidation of the substituent effect on
 stereochemical preferences.
;
_journal_issue 13
_journal_name_full 'Dalton transactions (Cambridge, England : 2003)'
_journal_page_first 4191
_journal_page_last 4198
_journal_paper_doi 10.1039/c7dt00014f
_journal_volume 46
_journal_year 2017
_chemical_absolute_configuration ad
_chemical_formula_sum 'C27 H22 Cl3 N3 Ni O3'
_chemical_formula_weight 601.53
_chemical_name_systematic
; 
 ? 
;
_space_group_crystal_system monoclinic
_space_group_IT_number 4
_space_group_name_Hall 'P 2yb'
_space_group_name_H-M_alt 'P 1 21 1'
_symmetry_space_group_name_Hall 'P 2yb'
_symmetry_space_group_name_H-M 'P 1 21 1'
_atom_sites_solution_hydrogens geom
_audit_creation_method SHELXL-2013
_audit_update_record
;
2016-11-30 deposited with the CCDC.
2017-03-01 downloaded from the CCDC.
;
_cell_angle_alpha 90
_cell_angle_beta 100.367(3)
_cell_angle_gamma 90
_cell_formula_units_Z 2
_cell_length_a 11.0422(14)
_cell_length_b 7.6034(10)
_cell_length_c 15.9516(19)
_cell_measurement_reflns_used 2425
_cell_measurement_temperature 293(2)
_cell_measurement_theta_max 46.076
_cell_measurement_theta_min 4.930
_cell_volume 1317.4(3)
_computing_cell_refinement 'Bruker SMART'
_computing_data_collection 'Bruker SMART'
_computing_data_reduction 'Bruker SHELXTL'
_computing_molecular_graphics 'Bruker SHELXTL'
_computing_publication_material 'Bruker SHELXTL'
_computing_structure_refinement 'SHELXL-2013 (Sheldrick, 2013)'
_computing_structure_solution 'Bruker SHELXTL'
_diffrn_ambient_temperature 293(2)
_diffrn_measured_fraction_theta_full 0.998
_diffrn_measured_fraction_theta_max 0.998
_diffrn_measurement_device_type 'CCD area detector'
_diffrn_measurement_method 'phi and omega scans'
_diffrn_radiation_type MoK\a
_diffrn_radiation_wavelength 0.71073
_diffrn_reflns_av_R_equivalents 0.0268
_diffrn_reflns_av_unetI/netI 0.0535
_diffrn_reflns_Laue_measured_fraction_full 0.998
_diffrn_reflns_Laue_measured_fraction_max 0.998
_diffrn_reflns_limit_h_max 13
_diffrn_reflns_limit_h_min -12
_diffrn_reflns_limit_k_max 7
_diffrn_reflns_limit_k_min -9
_diffrn_reflns_limit_l_max 14
_diffrn_reflns_limit_l_min -19
_diffrn_reflns_number 7461
_diffrn_reflns_point_group_measured_fraction_full 0.884
_diffrn_reflns_point_group_measured_fraction_max 0.883
_diffrn_reflns_theta_full 25.242
_diffrn_reflns_theta_max 25.500
_diffrn_reflns_theta_min 2.079
_exptl_absorpt_coefficient_mu 1.076
_exptl_absorpt_correction_T_max 0.7456
_exptl_absorpt_correction_T_min 0.6253
_exptl_absorpt_correction_type multi-scan
_exptl_absorpt_process_details sadabs
_exptl_crystal_colour colorless
_exptl_crystal_density_diffrn 1.516
_exptl_crystal_description prismatic
_exptl_crystal_F_000 616
_exptl_crystal_size_max 0.220
_exptl_crystal_size_mid 0.170
_exptl_crystal_size_min 0.120
_platon_squeeze_details
;
;
_refine_diff_density_max 0.422
_refine_diff_density_min -0.180
_refine_diff_density_rms 0.055
_refine_ls_abs_structure_details
; 
 Flack x determined using 1358 quotients [(I+)-(I-)]/[(I+)+(I-)] 
 (Parsons and Flack (2004), Acta Cryst. A60, s61). 
;
_refine_ls_abs_structure_Flack 0.023(12)
_refine_ls_extinction_method none
_refine_ls_goodness_of_fit_ref 0.994
_refine_ls_hydrogen_treatment constr
_refine_ls_matrix_type full
_refine_ls_number_parameters 334
_refine_ls_number_reflns 4346
_refine_ls_number_restraints 1
_refine_ls_restrained_S_all 0.994
_refine_ls_R_factor_all 0.0453
_refine_ls_R_factor_gt 0.0401
_refine_ls_shift/su_max 0.000
_refine_ls_shift/su_mean 0.000
_refine_ls_structure_factor_coef Fsqd
_refine_ls_weighting_details 'w=1/[\s^2^(Fo^2^)+(0.0429P)^2^] where P=(Fo^2^+2Fc^2^)/3'
_refine_ls_weighting_scheme calc
_refine_ls_wR_factor_gt 0.0866
_refine_ls_wR_factor_ref 0.0890
_reflns_Friedel_coverage 0.634
_reflns_Friedel_fraction_full 0.749
_reflns_Friedel_fraction_max 0.746
_reflns_number_gt 3881
_reflns_number_total 4346
_reflns_threshold_expression 'I > 2\s(I)'
_cod_data_source_file c7dt00014f2.cif
_cod_data_source_block cd16655
_cod_depositor_comments 'Adding full bibliography for 7042298--7042301.cif.'
_cod_database_code 7042300
_shelx_space_group_comment
; 
The symmetry employed for this shelxl refinement is uniquely defined 
by the following loop, which should always be used as a source of 
symmetry information in preference to the above space-group names. 
They are only intended as comments. 
;
_shelx_estimated_absorpt_t_min 0.798
_shelx_estimated_absorpt_t_max 0.882
_shelxl_version_number 2013-4

loop_
_space_group_symop_operation_xyz
'x, y, z'
'-x, y+1/2, -z'

loop_
_atom_site_label
_atom_site_type_symbol
_atom_site_fract_x
_atom_site_fract_y
_atom_site_fract_z
_atom_site_U_iso_or_equiv
_atom_site_adp_type
_atom_site_occupancy
_atom_site_site_symmetry_order
_atom_site_calc_flag
_atom_site_refinement_flags_posn
_atom_site_refinement_flags_adp
Ni1 Ni 0.88466(5) 0.57971(8) 0.71313(3) 0.04130(18) Uani 1 1 d . .
Cl1 Cl 0.34553(11) 1.0744(3) 0.72050(8) 0.0617(4) Uani 1 1 d . .
Cl2 Cl 0.45615(13) 0.5444(3) 0.93078(12) 0.0925(7) Uani 1 1 d . .
Cl3 Cl 0.69690(14) 0.6171(3) 1.06192(9) 0.0792(6) Uani 1 1 d . .
N1 N 0.7913(3) 0.6786(5) 0.6165(2) 0.0348(9) Uani 1 1 d . .
N2 N 0.8390(3) 0.7440(5) 0.7864(2) 0.0371(9) Uani 1 1 d . .
N3 N 0.9990(4) 0.4887(7) 0.8107(3) 0.0579(13) Uani 1 1 d . .
O1 O 0.9327(4) 0.3545(6) 0.5049(2) 0.0632(11) Uani 1 1 d . .
O2 O 0.9286(4) 0.4072(6) 0.6408(2) 0.0607(11) Uani 1 1 d . .
O3 O 0.9175(3) 0.8805(6) 0.9140(2) 0.0650(11) Uani 1 1 d . .
C1 C 0.9025(5) 0.4462(8) 0.5605(3) 0.0484(13) Uani 1 1 d . .
C2 C 0.8323(4) 0.6121(7) 0.5396(3) 0.0419(12) Uani 1 1 d . .
H2A H 0.8841 0.6990 0.5188 0.050 Uiso 1 1 calc R U
H2B H 0.7615 0.5904 0.4951 0.050 Uiso 1 1 calc R U
C3 C 0.7107(4) 0.8007(6) 0.6115(2) 0.0317(10) Uani 1 1 d . .
C4 C 0.6644(4) 0.8615(6) 0.6869(3) 0.0325(9) Uani 1 1 d . .
C5 C 0.5490(4) 0.9436(6) 0.6736(3) 0.0362(10) Uani 1 1 d . .
H5 H 0.5103 0.9708 0.6184 0.043 Uiso 1 1 calc R U
C6 C 0.4927(4) 0.9842(7) 0.7401(3) 0.0420(11) Uani 1 1 d . .
C7 C 0.5507(4) 0.9532(7) 0.8224(3) 0.0430(11) Uani 1 1 d . .
H7 H 0.5115 0.9810 0.8676 0.052 Uiso 1 1 calc R U
C8 C 0.6670(4) 0.8810(7) 0.8378(3) 0.0381(11) Uani 1 1 d . .
H8 H 0.7071 0.8659 0.8938 0.046 Uiso 1 1 calc R U
C9 C 0.7263(4) 0.8298(6) 0.7711(3) 0.0336(10) Uani 1 1 d . .
C10 C 0.9213(5) 0.7687(8) 0.8596(3) 0.0476(13) Uani 1 1 d . .
C11 C 1.0278(5) 0.6461(9) 0.8682(3) 0.0605(18) Uani 1 1 d . .
H11 H 1.0501 0.6070 0.9275 0.073 Uiso 1 1 calc R U
C12 C 1.1398(5) 0.7361(14) 0.8405(4) 0.093(3) Uani 1 1 d . .
H12A H 1.1185 0.8541 0.8199 0.111 Uiso 1 1 calc R U
H12B H 1.2080 0.7433 0.8881 0.111 Uiso 1 1 calc R U
C13 C 1.1746(6) 0.6240(16) 0.7701(4) 0.100(3) Uani 1 1 d . .
H13A H 1.1371 0.6675 0.7143 0.120 Uiso 1 1 calc R U
H13B H 1.2632 0.6188 0.7738 0.120 Uiso 1 1 calc R U
C14 C 1.1230(6) 0.4477(14) 0.7880(4) 0.092(3) Uani 1 1 d . .
H14A H 1.1760 0.3897 0.8350 0.111 Uiso 1 1 calc R U
H14B H 1.1141 0.3725 0.7381 0.111 Uiso 1 1 calc R U
C15 C 0.9481(7) 0.3383(10) 0.8520(4) 0.074(2) Uani 1 1 d . .
H15A H 1.0054 0.3067 0.9033 0.089 Uiso 1 1 calc R U
H15B H 0.9404 0.2381 0.8138 0.089 Uiso 1 1 calc R U
C16 C 0.8245(6) 0.3766(8) 0.8750(3) 0.0557(14) Uani 1 1 d . .
C17 C 0.7165(7) 0.3403(8) 0.8183(4) 0.0675(18) Uani 1 1 d . .
H17 H 0.7203 0.2820 0.7676 0.081 Uiso 1 1 calc R U
C18 C 0.6060(7) 0.3886(9) 0.8358(4) 0.0688(18) Uani 1 1 d . .
H18 H 0.5348 0.3643 0.7967 0.083 Uiso 1 1 calc R U
C19 C 0.5975(5) 0.4737(8) 0.9111(3) 0.0562(14) Uani 1 1 d . .
C20 C 0.7040(5) 0.5059(8) 0.9682(3) 0.0528(13) Uani 1 1 d . .
C21 C 0.8154(5) 0.4560(7) 0.9512(3) 0.0519(13) Uani 1 1 d . .
H21 H 0.8862 0.4757 0.9915 0.062 Uiso 1 1 calc R U
C22 C 0.6612(4) 0.8829(6) 0.5272(3) 0.0337(10) Uani 1 1 d . .
C23 C 0.7267(4) 1.0179(7) 0.4978(3) 0.0469(13) Uani 1 1 d . .
H23 H 0.7993 1.0578 0.5311 0.056 Uiso 1 1 calc R U
C24 C 0.6847(5) 1.0936(9) 0.4192(3) 0.0540(13) Uani 1 1 d . .
H24 H 0.7295 1.1828 0.3991 0.065 Uiso 1 1 calc R U
C25 C 0.5757(5) 1.0357(7) 0.3708(3) 0.0550(15) Uani 1 1 d . .
H25 H 0.5468 1.0874 0.3181 0.066 Uiso 1 1 calc R U
C26 C 0.5106(5) 0.9046(8) 0.3990(3) 0.0512(13) Uani 1 1 d . .
H26 H 0.4372 0.8670 0.3657 0.061 Uiso 1 1 calc R U
C27 C 0.5529(4) 0.8257(7) 0.4776(3) 0.0450(12) Uani 1 1 d . .
H27 H 0.5084 0.7349 0.4966 0.054 Uiso 1 1 calc R U

loop_
_atom_site_aniso_label
_atom_site_aniso_U_11
_atom_site_aniso_U_22
_atom_site_aniso_U_33
_atom_site_aniso_U_23
_atom_site_aniso_U_13
_atom_site_aniso_U_12
Ni1 0.0415(3) 0.0520(4) 0.0293(3) 0.0040(3) 0.0036(2) 0.0162(3)
Cl1 0.0442(6) 0.0819(10) 0.0608(7) 0.0030(9) 0.0140(5) 0.0215(9)
Cl2 0.0478(8) 0.1093(19) 0.1157(13) 0.0204(12) 0.0019(8) -0.0090(10)
Cl3 0.0648(8) 0.1080(17) 0.0684(9) -0.0288(9) 0.0218(7) -0.0165(9)
N1 0.035(2) 0.040(2) 0.0292(19) 0.0005(16) 0.0051(15) 0.0037(18)
N2 0.037(2) 0.046(2) 0.0280(18) 0.0019(17) 0.0037(15) 0.0071(18)
N3 0.052(3) 0.082(4) 0.037(2) 0.009(2) 0.0024(18) 0.033(2)
O1 0.073(2) 0.067(3) 0.050(2) -0.0137(19) 0.0136(19) 0.022(2)
O2 0.080(3) 0.061(3) 0.0403(19) 0.0011(17) 0.0079(18) 0.033(2)
O3 0.058(2) 0.083(3) 0.048(2) -0.018(2) -0.0069(17) 0.002(2)
C1 0.047(3) 0.055(3) 0.043(3) -0.007(2) 0.007(2) 0.009(2)
C2 0.046(2) 0.051(4) 0.030(2) -0.002(2) 0.0093(17) 0.005(2)
C3 0.029(2) 0.036(3) 0.029(2) 0.0028(18) 0.0048(17) -0.005(2)
C4 0.035(2) 0.032(2) 0.030(2) 0.0038(18) 0.0057(18) -0.0023(19)
C5 0.037(2) 0.039(3) 0.032(2) -0.0005(19) 0.0037(18) 0.004(2)
C6 0.036(2) 0.046(3) 0.044(3) 0.001(2) 0.009(2) 0.004(2)
C7 0.049(3) 0.045(3) 0.038(3) 0.002(2) 0.018(2) 0.009(2)
C8 0.047(3) 0.040(3) 0.027(2) 0.000(2) 0.006(2) 0.005(2)
C9 0.035(2) 0.030(2) 0.035(2) 0.0043(19) 0.0063(19) -0.0017(19)
C10 0.043(3) 0.067(4) 0.032(3) 0.000(2) 0.005(2) -0.003(3)
C11 0.044(3) 0.100(5) 0.033(2) -0.003(3) -0.003(2) 0.016(3)
C12 0.041(3) 0.165(9) 0.074(4) -0.021(5) 0.015(3) -0.006(4)
C13 0.054(4) 0.183(12) 0.064(4) 0.007(5) 0.015(3) 0.013(5)
C14 0.069(4) 0.164(10) 0.041(3) -0.001(4) 0.004(3) 0.078(6)
C15 0.095(5) 0.075(5) 0.050(3) 0.013(3) 0.011(3) 0.043(4)
C16 0.084(4) 0.046(3) 0.032(3) 0.012(2) -0.003(3) 0.010(3)
C17 0.105(6) 0.047(4) 0.044(3) 0.001(3) -0.004(3) -0.001(4)
C18 0.085(5) 0.056(4) 0.052(4) 0.014(3) -0.023(3) -0.019(4)
C19 0.059(3) 0.044(3) 0.059(3) 0.015(3) -0.005(3) -0.014(3)
C20 0.057(3) 0.054(3) 0.043(3) 0.006(2) -0.001(2) -0.010(3)
C21 0.054(3) 0.057(4) 0.039(3) 0.008(2) -0.005(2) 0.001(3)
C22 0.032(2) 0.038(3) 0.032(2) -0.0003(19) 0.0076(18) 0.007(2)
C23 0.042(3) 0.055(4) 0.045(3) 0.004(2) 0.010(2) 0.001(2)
C24 0.069(3) 0.051(3) 0.046(3) 0.012(3) 0.021(2) 0.004(3)
C25 0.079(4) 0.052(4) 0.034(2) 0.010(2) 0.009(2) 0.021(3)
C26 0.058(3) 0.058(4) 0.032(2) -0.005(2) -0.007(2) 0.009(3)
C27 0.051(3) 0.049(3) 0.034(2) 0.000(2) 0.005(2) -0.001(2)

loop_
_atom_type_symbol
_atom_type_description
_atom_type_scat_dispersion_real
_atom_type_scat_dispersion_imag
_atom_type_scat_source
C C 0.0033 0.0016 'International Tables Vol C Tables 4.2.6.8 and 6.1.1.4'
H H 0.0000 0.0000 'International Tables Vol C Tables 4.2.6.8 and 6.1.1.4'
N N 0.0061 0.0033 'International Tables Vol C Tables 4.2.6.8 and 6.1.1.4'
O O 0.0106 0.0060 'International Tables Vol C Tables 4.2.6.8 and 6.1.1.4'
Cl Cl 0.1484 0.1585 'International Tables Vol C Tables 4.2.6.8 and 6.1.1.4'
Ni Ni 0.3393 1.1124 'International Tables Vol C Tables 4.2.6.8 and 6.1.1.4'

loop_
_geom_angle_atom_site_label_1
_geom_angle_atom_site_label_2
_geom_angle_atom_site_label_3
_geom_angle
N2 Ni1 N1 94.47(16)
N2 Ni1 O2 178.05(19)
N1 Ni1 O2 86.50(15)
N2 Ni1 N3 86.88(17)
N1 Ni1 N3 173.4(2)
O2 Ni1 N3 92.35(17)
C3 N1 C2 120.8(3)
C3 N1 Ni1 128.6(3)
C2 N1 Ni1 110.2(3)
C10 N2 C9 121.9(4)
C10 N2 Ni1 114.9(3)
C9 N2 Ni1 123.1(3)
C15 N3 C11 113.5(4)
C15 N3 C14 112.3(6)
C11 N3 C14 102.0(5)
C15 N3 Ni1 112.8(4)
C11 N3 Ni1 103.9(3)
C14 N3 Ni1 111.5(3)
C1 O2 Ni1 114.4(3)
O1 C1 O2 123.1(5)
O1 C1 C2 121.4(4)
O2 C1 C2 115.5(4)
N1 C2 C1 109.3(4)
N1 C2 H2A 109.8
C1 C2 H2A 109.8
N1 C2 H2B 109.8
C1 C2 H2B 109.8
H2A C2 H2B 108.3
N1 C3 C4 121.3(4)
N1 C3 C22 119.8(4)
C4 C3 C22 118.9(4)
C5 C4 C9 119.5(4)
C5 C4 C3 117.3(4)
C9 C4 C3 123.1(4)
C6 C5 C4 120.9(4)
C6 C5 H5 119.5
C4 C5 H5 119.5
C5 C6 C7 120.5(4)
C5 C6 Cl1 119.5(3)
C7 C6 Cl1 120.0(3)
C6 C7 C8 119.9(4)
C6 C7 H7 120.1
C8 C7 H7 120.1
C7 C8 C9 121.6(4)
C7 C8 H8 119.2
C9 C8 H8 119.2
N2 C9 C8 121.6(4)
N2 C9 C4 120.9(4)
C8 C9 C4 117.5(4)
O3 C10 N2 127.1(5)
O3 C10 C11 119.9(5)
N2 C10 C11 112.9(5)
C10 C11 N3 111.3(4)
C10 C11 C12 110.9(6)
N3 C11 C12 105.6(5)
C10 C11 H11 109.6
N3 C11 H11 109.6
C12 C11 H11 109.6
C13 C12 C11 106.6(7)
C13 C12 H12A 110.4
C11 C12 H12A 110.4
C13 C12 H12B 110.4
C11 C12 H12B 110.4
H12A C12 H12B 108.6
C14 C13 C12 101.9(6)
C14 C13 H13A 111.4
C12 C13 H13A 111.4
C14 C13 H13B 111.4
C12 C13 H13B 111.4
H13A C13 H13B 109.3
C13 C14 N3 104.6(6)
C13 C14 H14A 110.8
N3 C14 H14A 110.8
C13 C14 H14B 110.8
N3 C14 H14B 110.8
H14A C14 H14B 108.9
N3 C15 C16 113.1(5)
N3 C15 H15A 109.0
C16 C15 H15A 109.0
N3 C15 H15B 109.0
C16 C15 H15B 109.0
H15A C15 H15B 107.8
C21 C16 C17 118.1(6)
C21 C16 C15 120.9(5)
C17 C16 C15 120.9(6)
C18 C17 C16 120.9(6)
C18 C17 H17 119.6
C16 C17 H17 119.6
C17 C18 C19 120.8(5)
C17 C18 H18 119.6
C19 C18 H18 119.6
C20 C19 C18 118.4(6)
C20 C19 Cl2 121.1(5)
C18 C19 Cl2 120.5(4)
C21 C20 C19 121.0(5)
C21 C20 Cl3 119.4(4)
C19 C20 Cl3 119.5(5)
C20 C21 C16 120.7(5)
C20 C21 H21 119.7
C16 C21 H21 119.7
C27 C22 C23 119.4(4)
C27 C22 C3 121.5(4)
C23 C22 C3 119.1(4)
C24 C23 C22 120.4(5)
C24 C23 H23 119.8
C22 C23 H23 119.8
C25 C24 C23 119.5(5)
C25 C24 H24 120.3
C23 C24 H24 120.3
C26 C25 C24 120.7(5)
C26 C25 H25 119.6
C24 C25 H25 119.6
C25 C26 C27 120.3(5)
C25 C26 H26 119.8
C27 C26 H26 119.8
C22 C27 C26 119.8(5)
C22 C27 H27 120.1
C26 C27 H27 120.1

loop_
_geom_bond_atom_site_label_1
_geom_bond_atom_site_label_2
_geom_bond_distance
Ni1 N2 1.843(4)
Ni1 N1 1.853(3)
Ni1 O2 1.868(4)
Ni1 N3 1.946(4)
Cl1 C6 1.740(5)
Cl2 C19 1.732(6)
Cl3 C20 1.732(6)
N1 C3 1.279(5)
N1 C2 1.472(5)
N2 C10 1.357(6)
N2 C9 1.387(6)
N3 C15 1.480(9)
N3 C11 1.506(8)
N3 C14 1.511(7)
O1 C1 1.220(6)
O2 C1 1.296(6)
O3 C10 1.222(7)
C1 C2 1.487(7)
C2 H2A 0.9700
C2 H2B 0.9700
C3 C4 1.464(6)
C3 C22 1.495(6)
C4 C5 1.401(6)
C4 C9 1.413(6)
C5 C6 1.358(6)
C5 H5 0.9300
C6 C7 1.373(6)
C7 C8 1.378(6)
C7 H7 0.9300
C8 C9 1.401(6)
C8 H8 0.9300
C10 C11 1.487(8)
C11 C12 1.546(9)
C11 H11 0.9800
C12 C13 1.514(10)
C12 H12A 0.9700
C12 H12B 0.9700
C13 C14 1.504(13)
C13 H13A 0.9700
C13 H13B 0.9700
C14 H14A 0.9700
C14 H14B 0.9700
C15 C16 1.504(8)
C15 H15A 0.9700
C15 H15B 0.9700
C16 C21 1.377(7)
C16 C17 1.389(8)
C17 C18 1.350(9)
C17 H17 0.9300
C18 C19 1.382(9)
C18 H18 0.9300
C19 C20 1.374(7)
C20 C21 1.360(7)
C21 H21 0.9300
C22 C27 1.380(6)
C22 C23 1.385(7)
C23 C24 1.382(7)
C23 H23 0.9300
C24 C25 1.379(7)
C24 H24 0.9300
C25 C26 1.353(8)
C25 H25 0.9300
C26 C27 1.392(6)
C26 H26 0.9300
C27 H27 0.9300

loop_
_geom_torsion_atom_site_label_1
_geom_torsion_atom_site_label_2
_geom_torsion_atom_site_label_3
_geom_torsion_atom_site_label_4
_geom_torsion
N2 Ni1 N1 C3 -9.7(4)
O2 Ni1 N1 C3 168.6(4)
N2 Ni1 N1 C2 163.2(3)
O2 Ni1 N1 C2 -18.5(3)
N1 Ni1 N2 C10 -154.0(4)
N3 Ni1 N2 C10 19.5(4)
N1 Ni1 N2 C9 29.4(4)
N3 Ni1 N2 C9 -157.0(4)
N1 Ni1 O2 C1 14.0(4)
N3 Ni1 O2 C1 -159.5(4)
Ni1 O2 C1 O1 174.5(4)
Ni1 O2 C1 C2 -5.4(6)
C3 N1 C2 C1 -167.0(4)
Ni1 N1 C2 C1 19.5(5)
O1 C1 C2 N1 170.7(5)
O2 C1 C2 N1 -9.4(6)
C2 N1 C3 C4 176.7(4)
Ni1 N1 C3 C4 -11.0(6)
C2 N1 C3 C22 -2.7(6)
Ni1 N1 C3 C22 169.5(3)
N1 C3 C4 C5 -157.1(4)
C22 C3 C4 C5 22.4(6)
N1 C3 C4 C9 18.3(7)
C22 C3 C4 C9 -162.2(4)
C9 C4 C5 C6 -3.8(7)
C3 C4 C5 C6 171.8(4)
C4 C5 C6 C7 3.2(8)
C4 C5 C6 Cl1 -176.2(4)
C5 C6 C7 C8 0.2(8)
Cl1 C6 C7 C8 179.7(4)
C6 C7 C8 C9 -3.1(8)
C10 N2 C9 C8 -28.6(7)
Ni1 N2 C9 C8 147.7(4)
C10 N2 C9 C4 154.3(5)
Ni1 N2 C9 C4 -29.3(6)
C7 C8 C9 N2 -174.6(5)
C7 C8 C9 C4 2.5(7)
C5 C4 C9 N2 178.0(4)
C3 C4 C9 N2 2.8(7)
C5 C4 C9 C8 0.9(6)
C3 C4 C9 C8 -174.4(4)
C9 N2 C10 O3 -10.6(8)
Ni1 N2 C10 O3 172.7(5)
C9 N2 C10 C11 172.0(4)
Ni1 N2 C10 C11 -4.6(6)
O3 C10 C11 N3 163.4(5)
N2 C10 C11 N3 -19.1(7)
O3 C10 C11 C12 -79.3(6)
N2 C10 C11 C12 98.2(6)
C15 N3 C11 C10 -91.6(5)
C14 N3 C11 C10 147.3(5)
Ni1 N3 C11 C10 31.3(5)
C15 N3 C11 C12 148.0(5)
C14 N3 C11 C12 26.9(6)
Ni1 N3 C11 C12 -89.1(5)
C10 C11 C12 C13 -122.7(6)
N3 C11 C12 C13 -2.0(7)
C11 C12 C13 C14 -23.9(7)
C12 C13 C14 N3 41.6(6)
C15 N3 C14 C13 -165.0(5)
C11 N3 C14 C13 -43.1(5)
Ni1 N3 C14 C13 67.3(6)
C11 N3 C15 C16 65.0(6)
C14 N3 C15 C16 -179.9(5)
Ni1 N3 C15 C16 -52.9(6)
N3 C15 C16 C21 -86.1(6)
N3 C15 C16 C17 90.9(7)
C21 C16 C17 C18 2.9(9)
C15 C16 C17 C18 -174.2(6)
C16 C17 C18 C19 -0.7(9)
C17 C18 C19 C20 -0.8(9)
C17 C18 C19 Cl2 177.0(5)
C18 C19 C20 C21 0.2(8)
Cl2 C19 C20 C21 -177.6(4)
C18 C19 C20 Cl3 178.4(4)
Cl2 C19 C20 Cl3 0.6(7)
C19 C20 C21 C16 2.0(9)
Cl3 C20 C21 C16 -176.2(4)
C17 C16 C21 C20 -3.5(8)
C15 C16 C21 C20 173.5(5)
N1 C3 C22 C27 95.3(5)
C4 C3 C22 C27 -84.1(6)
N1 C3 C22 C23 -83.8(6)
C4 C3 C22 C23 96.8(5)
C27 C22 C23 C24 -0.6(7)
C3 C22 C23 C24 178.5(5)
C22 C23 C24 C25 1.1(8)
C23 C24 C25 C26 -0.8(8)
C24 C25 C26 C27 -0.1(8)
C23 C22 C27 C26 -0.3(7)
C3 C22 C27 C26 -179.4(4)
C25 C26 C27 C22 0.6(8)

loop_
_platon_squeeze_void_nr
_platon_squeeze_void_average_x
_platon_squeeze_void_average_y
_platon_squeeze_void_average_z
_platon_squeeze_void_volume
_platon_squeeze_void_count_electrons
_platon_squeeze_void_content
1 0.008 0.024 0.666 33 12 ' '
2 -0.009 0.524 0.334 33 12 ' '
